data_4115355
loop_
_publ_author_name
'Yugen Zhang'
'Jing-Lin Zuo'
'Hong-Cai Zhou'
'R. H. Holm'

_publ_section_title
;
 Rearrangement of Symmetrical Dicubane Clusters into Topological Analogues
 of the P Cluster of Nitrogenase: Nature's Choice?
;
_journal_name_full 'Journal of the American Chemical Society'
_journal_page_first 14292
_journal_page_last 14293
_journal_paper_doi 10.1021/ja0279702
_journal_volume 124
_journal_year 2002
_chemical_formula_moiety '(Et4N)4[Tp2V2Fe6S9(SH)2] '
_chemical_formula_sum 'C62 H120 B2 Fe6 N22 S11 V2'
_chemical_formula_weight 1985.06
_chemical_name_systematic
;
  tetrakis(tetraethylammonium)bis(trispyrazoloylborate)
-bis(hydrogensulfido)-mu6-sulfido-hexakis-(mu3)-sulfido
-bis(mu2)-sulfido-hexa-iron-di-vanadium acetonitrile

solvate
;
_space_group_IT_number 15
_symmetry_cell_setting monoclinic
_symmetry_space_group_name_Hall '-I 2ya'
_symmetry_space_group_name_H-M 'I 1 2/a 1'
_atom_sites_solution_hydrogens geom
_atom_sites_solution_primary direct
_atom_sites_solution_secondary difmap
_audit_creation_method SHELXL-97
_cell_angle_alpha 90.00
_cell_angle_beta 96.441(5)
_cell_angle_gamma 90.00
_cell_formula_units_Z 4
_cell_length_a 22.981(7)
_cell_length_b 16.858(5)
_cell_length_c 24.753(7)
_cell_measurement_reflns_used 1006
_cell_measurement_temperature 293(2)
_cell_measurement_theta_max 23.2
_cell_measurement_theta_min 2.24
_cell_volume 9529(5)
_computing_cell_refinement 'Bruker SMART'
_computing_data_collection 'Bruker SMART'
_computing_data_reduction 'Bruker SAINT'
_computing_molecular_graphics 'Bruker SHELXTL'
_computing_publication_material 'Bruker SHELXTL'
_computing_structure_refinement 'SHELXL-97 (Sheldrick, 1997)'
_computing_structure_solution 'SHELXS-97 (Sheldrick, 1990)'
_diffrn_ambient_temperature 293(2)
_diffrn_measured_fraction_theta_full 0.999
_diffrn_measured_fraction_theta_max 0.999
_diffrn_measurement_device_type 'CCD area detector'
_diffrn_measurement_method 'phi and omega scans'
_diffrn_radiation_monochromator graphite
_diffrn_radiation_source 'fine-focus sealed tube'
_diffrn_radiation_type MoK\a
_diffrn_radiation_wavelength 0.71073
_diffrn_reflns_av_R_equivalents 0.0486
_diffrn_reflns_av_sigmaI/netI 0.0397
_diffrn_reflns_limit_h_max 24
_diffrn_reflns_limit_h_min -16
_diffrn_reflns_limit_k_max 18
_diffrn_reflns_limit_k_min -16
_diffrn_reflns_limit_l_max 26
_diffrn_reflns_limit_l_min -26
_diffrn_reflns_number 20028
_diffrn_reflns_theta_full 22.50
_diffrn_reflns_theta_max 22.50
_diffrn_reflns_theta_min 1.46
_diffrn_standards_decay_% none
_exptl_absorpt_coefficient_mu 1.361
_exptl_absorpt_correction_T_max 0.94
_exptl_absorpt_correction_T_min 0.76
_exptl_absorpt_correction_type SADABS
_exptl_crystal_colour black
_exptl_crystal_density_diffrn 1.384
_exptl_crystal_density_meas ?
_exptl_crystal_description block
_exptl_crystal_F_000 4136
_exptl_crystal_size_max 0.28
_exptl_crystal_size_mid 0.11
_exptl_crystal_size_min 0.07
_refine_diff_density_max 0.823
_refine_diff_density_min -0.627
_refine_diff_density_rms 0.104
_refine_ls_extinction_method none
_refine_ls_goodness_of_fit_ref 1.246
_refine_ls_hydrogen_treatment mixed
_refine_ls_matrix_type full
_refine_ls_number_parameters 484
_refine_ls_number_reflns 6236
_refine_ls_number_restraints 3
_refine_ls_restrained_S_all 1.246
_refine_ls_R_factor_all 0.0878
_refine_ls_R_factor_gt 0.0743
_refine_ls_shift/su_max 0.001
_refine_ls_shift/su_mean 0.000
_refine_ls_structure_factor_coef Fsqd
_refine_ls_weighting_details 'calc w=1/[\s^2^(Fo^2^)+(0.0530P)^2^+101.6325P] where P=(Fo^2^+2Fc^2^)/3'
_refine_ls_weighting_scheme calc
_refine_ls_wR_factor_gt 0.1601
_refine_ls_wR_factor_ref 0.1664
_reflns_number_gt 5269
_reflns_number_total 6236
_reflns_threshold_expression >2sigma(I)
_cod_data_source_file ja0279702_s1_4.cif
_cod_data_source_block (Et4N)4[Tp2V2Fe6S9(SH)2]
_cod_depositor_comments
;
The following automatic conversions were performed:

'_exptl_crystal_density_meas' value 'none' was changed to '?' - the
value is perceived as not measured.

Automatic conversion script
Id: cif_fix_values 3008 2015-01-20 13:52:24Z robertas 
;
_cod_database_code 4115355

loop_
_symmetry_equiv_pos_as_xyz
'x, y, z'
'-x+1/2, y, -z'
'x+1/2, y+1/2, z+1/2'
'-x+1, y+1/2, -z+1/2'
'-x, -y, -z'
'x-1/2, -y, z'
'-x+1/2, -y+1/2, -z+1/2'
'x, -y+1/2, z+1/2'

loop_
_atom_site_label
_atom_site_type_symbol
_atom_site_fract_x
_atom_site_fract_y
_atom_site_fract_z
_atom_site_U_iso_or_equiv
_atom_site_adp_type
_atom_site_occupancy
_atom_site_symmetry_multiplicity
_atom_site_calc_flag
_atom_site_refinement_flags
_atom_site_disorder_assembly
_atom_site_disorder_group
V1 V 0.36687(5) 0.16585(8) 0.12462(5) 0.0276(3) Uani 1 1 d . . .
Fe1 Fe 0.24797(5) 0.16392(7) 0.07965(4) 0.0283(3) Uani 1 1 d . . .
Fe2 Fe 0.33556(4) 0.16385(7) 0.01061(4) 0.0279(3) Uani 1 1 d . . .
Fe3 Fe 0.31527(5) 0.03398(7) 0.07407(4) 0.0298(3) Uani 1 1 d . . .
S1 S 0.28799(8) 0.08925(12) 0.15081(7) 0.0312(5) Uani 1 1 d . . .
S2 S 0.31424(8) 0.26244(12) 0.06906(7) 0.0296(5) Uani 1 1 d . . .
S3 S 0.40345(8) 0.08469(12) 0.05782(7) 0.0298(5) Uani 1 1 d . . .
S4 S 0.2500 0.08114(16) 0.0000 0.0256(6) Uani 1 2 d S . .
S5 S 0.15243(9) 0.19397(13) 0.07548(8) 0.0352(5) Uani 1 1 d . . .
S6 S 0.30427(14) -0.10321(15) 0.07460(12) 0.0665(8) Uani 1 1 d . . .
H6B H 0.2956 -0.1246 0.1192 0.100 Uiso 1 1 calc R . .
B1 B 0.4674(4) 0.2253(7) 0.2255(4) 0.049(3) Uani 1 1 d . . .
H99A H 0.4968 0.2430 0.2548 0.059 Uiso 1 1 calc R . .
N1 N 0.3595(3) 0.2413(4) 0.1967(2) 0.0339(16) Uani 1 1 d . . .
N2 N 0.4056(3) 0.2568(5) 0.2346(2) 0.0440(19) Uani 1 1 d . . .
N3 N 0.4468(3) 0.2387(4) 0.1243(3) 0.0363(17) Uani 1 1 d . . .
N4 N 0.4810(3) 0.2585(4) 0.1703(3) 0.0424(18) Uani 1 1 d . . .
N5 N 0.4248(3) 0.0987(4) 0.1866(2) 0.0358(16) Uani 1 1 d . . .
N6 N 0.4646(3) 0.1352(4) 0.2232(3) 0.0416(18) Uani 1 1 d . . .
C1 C 0.3865(4) 0.2962(6) 0.2767(3) 0.054(3) Uani 1 1 d . . .
H1A H 0.4096 0.3128 0.3079 0.065 Uiso 1 1 calc R . .
C2 C 0.3280(4) 0.3076(6) 0.2658(4) 0.052(2) Uani 1 1 d . . .
H2A H 0.3033 0.3334 0.2874 0.062 Uiso 1 1 calc R . .
C3 C 0.3128(4) 0.2726(5) 0.2157(3) 0.039(2) Uani 1 1 d . . .
H3A H 0.2750 0.2711 0.1977 0.047 Uiso 1 1 calc R . .
C4 C 0.5237(4) 0.3076(6) 0.1587(4) 0.052(3) Uani 1 1 d . . .
H4A H 0.5525 0.3291 0.1837 0.062 Uiso 1 1 calc R . .
C5 C 0.5178(4) 0.3208(5) 0.1032(4) 0.055(3) Uani 1 1 d . . .
H5A H 0.5410 0.3525 0.0836 0.065 Uiso 1 1 calc R . .
C6 C 0.4690(4) 0.2759(5) 0.0835(4) 0.041(2) Uani 1 1 d . . .
H6A H 0.4541 0.2723 0.0471 0.049 Uiso 1 1 calc R . .
C7 C 0.4925(4) 0.0797(7) 0.2569(4) 0.058(3) Uani 1 1 d . . .
H7A H 0.5213 0.0898 0.2855 0.070 Uiso 1 1 calc R . .
C8 C 0.4707(4) 0.0068(7) 0.2413(4) 0.055(3) Uani 1 1 d . . .
H8A H 0.4816 -0.0422 0.2565 0.066 Uiso 1 1 calc R . .
C9 C 0.4286(4) 0.0219(6) 0.1978(3) 0.047(2) Uani 1 1 d . . .
H9A H 0.4059 -0.0170 0.1788 0.056 Uiso 1 1 calc R . .
N1S N 0.6078(3) 0.0669(4) 0.1141(3) 0.0433(18) Uani 1 1 d . . .
C101 C 0.6629(6) 0.1978(8) 0.1208(6) 0.104(5) Uani 1 1 d . . .
H10A H 0.6596 0.2515 0.1330 0.156 Uiso 1 1 calc R . .
H10B H 0.6671 0.1977 0.0826 0.156 Uiso 1 1 calc R . .
H10C H 0.6966 0.1734 0.1404 0.156 Uiso 1 1 calc R . .
C102 C 0.6089(4) 0.1523(6) 0.1307(4) 0.063(3) Uani 1 1 d . . .
H10D H 0.6045 0.1551 0.1691 0.076 Uiso 1 1 calc R . .
H10E H 0.5753 0.1785 0.1112 0.076 Uiso 1 1 calc R . .
C111 C 0.6602(6) 0.0228(8) 0.2054(4) 0.088(4) Uani 1 1 d . . .
H11A H 0.6927 -0.0081 0.2215 0.132 Uiso 1 1 calc R . .
H11B H 0.6245 0.0022 0.2166 0.132 Uiso 1 1 calc R . .
H11C H 0.6650 0.0770 0.2171 0.132 Uiso 1 1 calc R . .
C112 C 0.6575(4) 0.0188(6) 0.1440(4) 0.057(3) Uani 1 1 d . . .
H11D H 0.6532 -0.0362 0.1328 0.069 Uiso 1 1 calc R . .
H11E H 0.6944 0.0379 0.1333 0.069 Uiso 1 1 calc R . .
C121 C 0.5677(5) 0.1023(8) 0.0168(4) 0.078(4) Uani 1 1 d . . .
H12A H 0.5750 0.0957 -0.0204 0.116 Uiso 1 1 calc R . .
H12B H 0.5685 0.1577 0.0257 0.116 Uiso 1 1 calc R . .
H12C H 0.5299 0.0807 0.0216 0.116 Uiso 1 1 calc R . .
C122 C 0.6147(4) 0.0591(7) 0.0539(4) 0.061(3) Uani 1 1 d . . .
H12D H 0.6138 0.0033 0.0443 0.073 Uiso 1 1 calc R . .
H12E H 0.6527 0.0797 0.0476 0.073 Uiso 1 1 calc R . .
C131 C 0.5374(5) -0.0517(6) 0.1092(5) 0.068(3) Uani 1 1 d . . .
H13A H 0.4998 -0.0677 0.1186 0.101 Uiso 1 1 calc R . .
H13B H 0.5672 -0.0852 0.1274 0.101 Uiso 1 1 calc R . .
H13C H 0.5379 -0.0562 0.0706 0.101 Uiso 1 1 calc R . .
C132 C 0.5489(4) 0.0329(6) 0.1263(4) 0.055(3) Uani 1 1 d . . .
H13D H 0.5467 0.0368 0.1651 0.066 Uiso 1 1 calc R . .
H13E H 0.5180 0.0658 0.1082 0.066 Uiso 1 1 calc R . .
N2S N 0.1548(4) 0.4454(5) 0.1009(3) 0.059(2) Uani 1 1 d . . .
C201 C 0.0573(7) 0.3739(12) 0.0959(9) 0.159(8) Uani 1 1 d . . .
H20A H 0.0163 0.3828 0.0978 0.239 Uiso 1 1 calc R . .
H20B H 0.0721 0.3377 0.1241 0.239 Uiso 1 1 calc R . .
H20C H 0.0629 0.3518 0.0612 0.239 Uiso 1 1 calc R . .
C202 C 0.0897(6) 0.4515(10) 0.1034(6) 0.110(5) Uani 1 1 d . . .
H20D H 0.0830 0.4737 0.1383 0.132 Uiso 1 1 calc R . .
H20E H 0.0734 0.4881 0.0754 0.132 Uiso 1 1 calc R . .
C211 C 0.2404(8) 0.5401(12) 0.1132(8) 0.160(8) Uani 1 1 d . . .
H21A H 0.2497 0.5954 0.1178 0.240 Uiso 1 1 calc R . .
H21B H 0.2551 0.5207 0.0809 0.240 Uiso 1 1 calc R . .
H21C H 0.2580 0.5110 0.1442 0.240 Uiso 1 1 calc R . .
C212 C 0.1758(7) 0.5296(8) 0.1082(5) 0.097(4) Uani 1 1 d . . .
H21D H 0.1586 0.5606 0.0775 0.116 Uiso 1 1 calc R . .
H21E H 0.1614 0.5510 0.1406 0.116 Uiso 1 1 calc R . .
C221 C 0.1403(10) 0.4504(9) -0.0019(5) 0.173(10) Uani 1 1 d . . .
H22A H 0.1514 0.4242 -0.0336 0.259 Uiso 1 1 calc R . .
H22B H 0.1527 0.5048 -0.0018 0.259 Uiso 1 1 calc R . .
H22C H 0.0985 0.4482 -0.0022 0.259 Uiso 1 1 calc R . .
C222 C 0.1691(6) 0.4091(7) 0.0489(4) 0.082(4) Uani 1 1 d . . .
H22D H 0.1570 0.3540 0.0480 0.099 Uiso 1 1 calc R . .
H22E H 0.2112 0.4103 0.0483 0.099 Uiso 1 1 calc R . .
C231 C 0.1715(7) 0.4158(8) 0.2032(4) 0.098(4) Uani 1 1 d . . .
H23A H 0.1903 0.3785 0.2288 0.147 Uiso 1 1 calc R . .
H23B H 0.1302 0.4164 0.2060 0.147 Uiso 1 1 calc R . .
H23C H 0.1874 0.4677 0.2109 0.147 Uiso 1 1 calc R . .
C232 C 0.1820(5) 0.3918(7) 0.1465(4) 0.075(3) Uani 1 1 d . . .
H23D H 0.1668 0.3385 0.1398 0.090 Uiso 1 1 calc R . .
H23E H 0.2239 0.3897 0.1447 0.090 Uiso 1 1 calc R . .
N301 N 0.6798(16) 0.3574(17) 0.2328(14) 0.27(2) Uani 1 1 d . . .
N501 N 0.3945(11) 0.5719(12) 0.1376(8) 0.265(16) Uani 1 1 d . . .
C301 C 0.6632(17) 0.239(3) 0.3087(12) 0.34(3) Uani 1 1 d . . .
H30A H 0.6535 0.2637 0.3413 0.513 Uiso 1 1 calc R . .
H30B H 0.6987 0.2087 0.3165 0.513 Uiso 1 1 calc R . .
H30C H 0.6320 0.2037 0.2949 0.513 Uiso 1 1 calc R . .
C302 C 0.6728(10) 0.309(2) 0.2611(16) 0.210(18) Uani 1 1 d . . .
N401 N 0.5922(13) 0.3445(18) -0.0064(10) 0.114(9) Uani 0.50 1 d P A 1
C401 C 0.5640(12) 0.2524(13) -0.0855(11) 0.090(8) Uani 0.50 1 d P A 1
H40A H 0.5833 0.2023 -0.0789 0.134 Uiso 0.50 1 calc PR A 1
H40B H 0.5750 0.2750 -0.1184 0.134 Uiso 0.50 1 calc PR A 1
H40C H 0.5223 0.2446 -0.0889 0.134 Uiso 0.50 1 calc PR A 1
C402 C 0.5809(12) 0.3050(17) -0.0409(11) 0.083(8) Uani 0.50 1 d P A 1
N801 N 0.6384(8) 0.337(2) 0.0045(16) 0.162(14) Uiso 0.50 1 d PD B 2
C801 C 0.7500 0.297(2) 0.0000 0.230(17) Uiso 1 2 d SD . 2
H80C H 0.7567 0.2601 -0.0281 0.346 Uiso 0.50 1 d PR . 2
H80D H 0.7695 0.3462 -0.0059 0.346 Uiso 0.50 1 d PR . 2
H80E H 0.7650 0.2756 0.0347 0.346 Uiso 0.50 1 d PR . 2
C802 C 0.6878(9) 0.321(3) 0.0007(18) 0.168(16) Uiso 0.50 1 d PD B 2
C501 C 0.3887(5) 0.4243(6) 0.1569(5) 0.070(3) Uani 1 1 d . . .
H50A H 0.4123 0.3951 0.1341 0.104 Uiso 1 1 calc R . .
H50B H 0.3488 0.4064 0.1504 0.104 Uiso 1 1 calc R . .
H50C H 0.4031 0.4158 0.1943 0.104 Uiso 1 1 calc R . .
C502 C 0.3914(7) 0.5060(11) 0.1447(5) 0.117(6) Uani 1 1 d . . .

loop_
_atom_site_aniso_label
_atom_site_aniso_U_11
_atom_site_aniso_U_22
_atom_site_aniso_U_33
_atom_site_aniso_U_23
_atom_site_aniso_U_13
_atom_site_aniso_U_12
V1 0.0247(7) 0.0382(8) 0.0207(6) -0.0031(6) 0.0068(5) 0.0033(6)
Fe1 0.0261(6) 0.0390(7) 0.0207(5) -0.0008(5) 0.0071(4) 0.0005(5)
Fe2 0.0254(6) 0.0385(7) 0.0207(6) -0.0013(5) 0.0067(4) -0.0009(5)
Fe3 0.0285(6) 0.0365(7) 0.0249(6) 0.0018(5) 0.0048(5) 0.0024(5)
S1 0.0272(10) 0.0436(12) 0.0241(10) 0.0039(9) 0.0079(8) 0.0012(9)
S2 0.0304(11) 0.0344(11) 0.0246(10) -0.0028(8) 0.0064(8) -0.0001(9)
S3 0.0257(10) 0.0406(12) 0.0240(10) -0.0043(9) 0.0059(8) 0.0040(9)
S4 0.0226(14) 0.0343(16) 0.0200(13) 0.000 0.0031(11) 0.000
S5 0.0291(11) 0.0535(14) 0.0245(10) -0.0012(9) 0.0095(8) 0.0037(10)
S6 0.088(2) 0.0378(14) 0.0761(19) 0.0079(13) 0.0172(16) -0.0011(14)
B1 0.039(6) 0.079(9) 0.025(5) -0.020(5) -0.012(4) 0.022(6)
N1 0.028(4) 0.050(4) 0.023(3) -0.002(3) 0.004(3) 0.005(3)
N2 0.041(4) 0.070(5) 0.020(3) -0.019(3) 0.001(3) 0.004(4)
N3 0.028(4) 0.045(4) 0.036(4) -0.010(3) 0.009(3) -0.001(3)
N4 0.026(4) 0.055(5) 0.046(4) -0.024(4) 0.003(3) -0.002(4)
N5 0.031(4) 0.052(5) 0.026(4) 0.001(3) 0.008(3) 0.009(3)
N6 0.032(4) 0.060(5) 0.031(4) -0.009(4) -0.006(3) 0.013(4)
C1 0.062(7) 0.070(7) 0.030(5) -0.022(5) 0.007(4) 0.004(6)
C2 0.049(6) 0.064(7) 0.047(6) -0.010(5) 0.028(5) 0.008(5)
C3 0.033(5) 0.052(6) 0.035(5) -0.005(4) 0.015(4) -0.003(4)
C4 0.028(5) 0.055(6) 0.072(7) -0.031(5) 0.003(5) -0.001(5)
C5 0.047(6) 0.040(6) 0.081(8) -0.009(5) 0.024(5) -0.006(5)
C6 0.031(5) 0.041(5) 0.053(5) -0.005(4) 0.012(4) 0.001(4)
C7 0.041(6) 0.103(9) 0.030(5) 0.004(6) -0.004(4) 0.024(6)
C8 0.053(6) 0.071(7) 0.042(5) 0.019(5) 0.005(5) 0.020(6)
C9 0.034(5) 0.076(8) 0.031(5) 0.005(5) 0.007(4) 0.003(5)
N1S 0.041(4) 0.051(5) 0.040(4) -0.014(3) 0.013(3) 0.012(4)
C101 0.092(10) 0.065(8) 0.161(14) -0.012(9) 0.041(10) -0.006(8)
C102 0.062(7) 0.062(7) 0.069(7) -0.023(5) 0.018(5) 0.022(6)
C111 0.098(9) 0.106(10) 0.056(7) 0.000(7) -0.006(7) 0.029(8)
C112 0.038(5) 0.066(7) 0.067(7) -0.008(5) 0.002(5) 0.015(5)
C121 0.082(8) 0.110(10) 0.041(6) -0.005(6) 0.009(6) 0.027(7)
C122 0.064(7) 0.074(7) 0.048(6) -0.015(5) 0.021(5) 0.012(6)
C131 0.058(7) 0.061(7) 0.085(8) -0.010(6) 0.012(6) -0.001(6)
C132 0.039(5) 0.067(7) 0.059(6) -0.006(5) 0.009(5) 0.009(5)
N2S 0.077(6) 0.042(5) 0.057(5) 0.000(4) 0.003(4) 0.015(4)
C201 0.072(11) 0.161(18) 0.25(2) -0.047(17) 0.022(13) 0.002(12)
C202 0.084(10) 0.139(14) 0.104(11) -0.027(10) -0.004(8) 0.047(10)
C211 0.137(17) 0.156(19) 0.18(2) -0.002(15) 0.000(15) -0.020(15)
C212 0.129(13) 0.074(9) 0.081(9) -0.005(7) -0.016(9) 0.017(9)
C221 0.36(3) 0.104(12) 0.050(8) 0.008(8) 0.016(12) 0.088(16)
C222 0.129(11) 0.075(8) 0.046(6) 0.003(6) 0.021(7) 0.034(8)
C231 0.144(13) 0.098(10) 0.053(7) 0.005(7) 0.013(8) 0.030(9)
C232 0.089(9) 0.077(8) 0.059(7) 0.008(6) 0.006(6) 0.024(7)
N301 0.31(4) 0.16(2) 0.38(4) 0.03(2) 0.17(3) -0.05(2)
N501 0.36(3) 0.191(19) 0.203(19) 0.131(16) -0.162(19) -0.19(2)
C301 0.42(6) 0.45(7) 0.14(2) -0.03(3) -0.05(3) 0.14(5)
C302 0.107(16) 0.26(4) 0.25(3) -0.19(3) -0.03(2) 0.02(2)
N401 0.12(2) 0.15(2) 0.074(16) 0.015(16) 0.021(16) -0.06(2)
C401 0.10(2) 0.046(14) 0.11(2) 0.008(14) -0.022(16) 0.015(14)
C402 0.086(19) 0.09(2) 0.071(17) 0.004(15) -0.002(15) -0.015(16)
C501 0.079(8) 0.059(7) 0.071(7) -0.010(6) 0.008(6) 0.005(6)
C502 0.139(13) 0.131(14) 0.067(8) 0.045(9) -0.053(8) -0.081(11)

loop_
_atom_type_symbol
_atom_type_description
_atom_type_scat_dispersion_real
_atom_type_scat_dispersion_imag
_atom_type_scat_source
C C 0.0033 0.0016 'International Tables Vol C Tables 4.2.6.8 and 6.1.1.4'
H H 0.0000 0.0000 'International Tables Vol C Tables 4.2.6.8 and 6.1.1.4'
B B 0.0013 0.0007 'International Tables Vol C Tables 4.2.6.8 and 6.1.1.4'
N N 0.0061 0.0033 'International Tables Vol C Tables 4.2.6.8 and 6.1.1.4'
S S 0.1246 0.1234 'International Tables Vol C Tables 4.2.6.8 and 6.1.1.4'
V V 0.3005 0.5294 'International Tables Vol C Tables 4.2.6.8 and 6.1.1.4'
Fe Fe 0.3463 0.8444 'International Tables Vol C Tables 4.2.6.8 and 6.1.1.4'

loop_
_geom_angle_atom_site_label_1
_geom_angle_atom_site_label_2
_geom_angle_atom_site_label_3
_geom_angle
_geom_angle_site_symmetry_1
_geom_angle_site_symmetry_3
N3 V1 N1 79.8(2) . .
N3 V1 N5 81.5(3) . .
N1 V1 N5 80.2(2) . .
N3 V1 S3 87.60(17) . .
N1 V1 S3 163.48(18) . .
N5 V1 S3 87.47(17) . .
N3 V1 S2 89.22(19) . .
N1 V1 S2 89.59(18) . .
N5 V1 S2 167.3(2) . .
S3 V1 S2 100.91(8) . .
N3 V1 S1 164.47(18) . .
N1 V1 S1 87.89(18) . .
N5 V1 S1 87.19(19) . .
S3 V1 S1 102.58(8) . .
S2 V1 S1 100.15(8) . .
N3 V1 Fe3 139.69(17) . .
N1 V1 Fe3 139.71(18) . .
N5 V1 Fe3 95.53(19) . .
S3 V1 Fe3 52.09(6) . .
S2 V1 Fe3 97.18(7) . .
S1 V1 Fe3 51.82(6) . .
N3 V1 Fe1 140.38(19) . .
N1 V1 Fe1 99.57(17) . .
N5 V1 Fe1 137.84(19) . .
S3 V1 Fe1 96.95(7) . .
S2 V1 Fe1 51.22(6) . .
S1 V1 Fe1 50.85(6) . .
Fe3 V1 Fe1 57.64(4) . .
N3 V1 Fe2 96.96(17) . .
N1 V1 Fe2 140.90(18) . .
N5 V1 Fe2 138.27(17) . .
S3 V1 Fe2 50.87(6) . .
S2 V1 Fe2 51.32(6) . .
S1 V1 Fe2 98.57(7) . .
Fe3 V1 Fe2 59.29(4) . .
Fe1 V1 Fe2 58.83(4) . .
S5 Fe1 S1 117.99(8) . .
S5 Fe1 S2 119.41(9) . .
S1 Fe1 S2 105.90(8) . .
S5 Fe1 S4 101.58(6) . .
S1 Fe1 S4 105.59(8) . .
S2 Fe1 S4 104.56(7) . .
S5 Fe1 Fe3 138.20(8) . .
S1 Fe1 Fe3 53.48(6) . .
S2 Fe1 Fe3 101.01(7) . .
S4 Fe1 Fe3 54.95(5) . .
S5 Fe1 Fe2 51.60(6) . 2
S1 Fe1 Fe2 143.70(7) . 2
S2 Fe1 Fe2 108.48(7) . 2
S4 Fe1 Fe2 54.49(4) . 2
Fe3 Fe1 Fe2 107.90(5) . 2
S5 Fe1 Fe2 137.99(7) . .
S1 Fe1 Fe2 102.58(7) . .
S2 Fe1 Fe2 52.66(6) . .
S4 Fe1 Fe2 54.42(4) . .
Fe3 Fe1 Fe2 60.60(4) . .
Fe2 Fe1 Fe2 89.33(5) 2 .
S5 Fe1 V1 155.65(7) . .
S1 Fe1 V1 54.08(6) . .
S2 Fe1 V1 53.96(6) . .
S4 Fe1 V1 102.76(5) . .
Fe3 Fe1 V1 59.70(4) . .
Fe2 Fe1 V1 149.91(5) 2 .
Fe2 Fe1 V1 60.60(4) . .
S5 Fe2 S3 118.14(8) 2 .
S5 Fe2 S2 119.63(9) 2 .
S3 Fe2 S2 106.50(8) . .
S5 Fe2 S4 102.40(7) 2 .
S3 Fe2 S4 102.81(8) . .
S2 Fe2 S4 105.05(7) . .
S5 Fe2 Fe3 140.13(8) 2 .
S3 Fe2 Fe3 52.63(6) . .
S2 Fe2 Fe3 98.86(7) . .
S4 Fe2 Fe3 54.12(5) . .
S5 Fe2 Fe1 51.82(6) 2 2
S3 Fe2 Fe1 141.82(7) . 2
S2 Fe2 Fe1 109.27(7) . 2
S4 Fe2 Fe1 55.15(4) . 2
Fe3 Fe2 Fe1 108.18(5) . 2
S5 Fe2 Fe1 139.44(7) 2 .
S3 Fe2 Fe1 100.75(7) . .
S2 Fe2 Fe1 52.52(6) . .
S4 Fe2 Fe1 55.07(4) . .
Fe3 Fe2 Fe1 58.11(4) . .
Fe1 Fe2 Fe1 90.67(5) 2 .
S5 Fe2 V1 154.31(7) 2 .
S3 Fe2 V1 54.00(6) . .
S2 Fe2 V1 53.92(6) . .
S4 Fe2 V1 103.26(4) . .
Fe3 Fe2 V1 58.92(4) . .
Fe1 Fe2 V1 151.24(5) 2 .
Fe1 Fe2 V1 60.57(4) . .
S1 Fe3 S3 109.21(8) . .
S1 Fe3 S6 111.31(10) . .
S3 Fe3 S6 118.28(10) . .
S1 Fe3 S4 107.43(8) . .
S3 Fe3 S4 103.64(7) . .
S6 Fe3 S4 106.13(11) . .
S1 Fe3 Fe1 53.72(6) . .
S3 Fe3 Fe1 103.37(7) . .
S6 Fe3 Fe1 138.12(9) . .
S4 Fe3 Fe1 56.65(6) . .
S1 Fe3 V1 55.43(6) . .
S3 Fe3 V1 55.29(6) . .
S6 Fe3 V1 147.30(9) . .
S4 Fe3 V1 106.47(8) . .
Fe1 Fe3 V1 62.65(5) . .
S1 Fe3 Fe2 103.34(7) . .
S3 Fe3 Fe2 52.55(6) . .
S6 Fe3 Fe2 144.67(9) . .
S4 Fe3 Fe2 55.09(6) . .
Fe1 Fe3 Fe2 61.29(4) . .
V1 Fe3 Fe2 61.79(4) . .
Fe3 S1 Fe1 72.80(7) . .
Fe3 S1 V1 72.75(7) . .
Fe1 S1 V1 75.07(7) . .
Fe1 S2 Fe2 74.82(7) . .
Fe1 S2 V1 74.82(7) . .
Fe2 S2 V1 74.76(7) . .
Fe2 S3 Fe3 74.82(7) . .
Fe2 S3 V1 75.13(7) . .
Fe3 S3 V1 72.62(7) . .
Fe3 S4 Fe3 140.83(14) . 2
Fe3 S4 Fe2 70.79(4) . .
Fe3 S4 Fe2 135.92(5) 2 .
Fe3 S4 Fe2 135.92(5) . 2
Fe3 S4 Fe2 70.79(4) 2 2
Fe2 S4 Fe2 108.99(12) . 2
Fe3 S4 Fe1 68.40(4) . .
Fe3 S4 Fe1 138.99(6) 2 .
Fe2 S4 Fe1 70.51(6) . .
Fe2 S4 Fe1 70.36(6) 2 .
Fe3 S4 Fe1 138.99(6) . 2
Fe3 S4 Fe1 68.40(4) 2 2
Fe2 S4 Fe1 70.36(6) . 2
Fe2 S4 Fe1 70.51(6) 2 2
Fe1 S4 Fe1 109.58(12) . 2
Fe2 S5 Fe1 76.59(7) 2 .
N6 B1 N4 109.9(7) . .
N6 B1 N2 108.1(8) . .
N4 B1 N2 106.5(7) . .
C3 N1 N2 106.1(6) . .
C3 N1 V1 130.6(5) . .
N2 N1 V1 122.9(5) . .
C1 N2 N1 109.5(7) . .
C1 N2 B1 131.3(7) . .
N1 N2 B1 119.2(6) . .
C6 N3 N4 106.5(7) . .
C6 N3 V1 130.6(6) . .
N4 N3 V1 122.7(5) . .
C4 N4 N3 110.1(7) . .
C4 N4 B1 129.9(8) . .
N3 N4 B1 120.0(7) . .
C9 N5 N6 106.4(7) . .
C9 N5 V1 131.4(6) . .
N6 N5 V1 122.2(5) . .
N5 N6 C7 109.3(8) . .
N5 N6 B1 120.0(7) . .
C7 N6 B1 130.3(8) . .
N2 C1 C2 108.4(8) . .
C1 C2 C3 105.3(8) . .
N1 C3 C2 110.6(8) . .
N4 C4 C5 108.7(8) . .
C4 C5 C6 104.2(8) . .
N3 C6 C5 110.5(8) . .
N6 C7 C8 108.1(8) . .
C7 C8 C9 104.8(9) . .
N5 C9 C8 111.4(9) . .
C102 N1S C122 110.5(8) . .
C102 N1S C112 112.9(7) . .
C122 N1S C112 106.0(6) . .
C102 N1S C132 107.1(7) . .
C122 N1S C132 110.6(7) . .
C112 N1S C132 109.7(7) . .
N1S C102 C101 115.9(8) . .
C111 C112 N1S 114.0(8) . .
N1S C122 C121 113.9(7) . .
C131 C132 N1S 115.6(8) . .
C222 N2S C212 113.1(10) . .
C222 N2S C202 112.2(9) . .
C212 N2S C202 103.7(10) . .
C222 N2S C232 106.5(8) . .
C212 N2S C232 111.8(9) . .
C202 N2S C232 109.6(10) . .
C201 C202 N2S 114.5(12) . .
C211 C212 N2S 115.2(13) . .
N2S C222 C221 114.0(10) . .
C231 C232 N2S 115.9(9) . .
N301 C302 C301 176(3) . .
N401 C402 C401 178(3) . .
C802 C801 C802 149(5) 2_655 .
N801 C802 C801 175(5) . .
N501 C502 C501 176.6(16) . .

loop_
_geom_bond_atom_site_label_1
_geom_bond_atom_site_label_2
_geom_bond_distance
_geom_bond_site_symmetry_2
V1 N3 2.210(7) .
V1 N1 2.213(6) .
V1 N5 2.226(7) .
V1 S3 2.372(2) .
V1 S2 2.373(2) .
V1 S1 2.374(2) .
V1 Fe3 2.7535(18) .
V1 Fe1 2.8327(18) .
V1 Fe2 2.8333(17) .
Fe1 S5 2.244(2) .
Fe1 S1 2.274(2) .
Fe1 S2 2.288(2) .
Fe1 S4 2.420(2) .
Fe1 Fe3 2.6940(17) .
Fe1 Fe2 2.7775(15) 2
Fe1 Fe2 2.7828(15) .
Fe2 S5 2.238(2) 2
Fe2 S3 2.274(2) .
Fe2 S2 2.292(2) .
Fe2 S4 2.401(2) .
Fe2 Fe3 2.7644(16) .
Fe2 Fe1 2.7775(15) 2
Fe3 S1 2.266(2) .
Fe3 S3 2.276(2) .
Fe3 S6 2.327(3) .
Fe3 S4 2.3720(15) .
S4 Fe3 2.3720(15) 2
S4 Fe2 2.401(2) 2
S4 Fe1 2.420(2) 2
S5 Fe2 2.238(2) 2
B1 N6 1.520(14) .
B1 N4 1.542(13) .
B1 N2 1.556(12) .
N1 C3 1.329(10) .
N1 N2 1.357(9) .
N2 C1 1.350(10) .
N3 C6 1.337(11) .
N3 N4 1.351(9) .
N4 C4 1.338(11) .
N5 C9 1.324(12) .
N5 N6 1.360(9) .
N6 C7 1.365(11) .
C1 C2 1.355(13) .
C2 C3 1.383(12) .
C4 C5 1.382(13) .
C5 C6 1.394(12) .
C7 C8 1.368(14) .
C8 C9 1.389(12) .
N1S C102 1.497(12) .
N1S C122 1.521(11) .
N1S C112 1.524(11) .
N1S C132 1.529(11) .
C101 C102 1.503(15) .
C111 C112 1.515(14) .
C121 C122 1.523(14) .
C131 C132 1.503(14) .
N2S C222 1.494(12) .
N2S C212 1.504(15) .
N2S C202 1.508(15) .
N2S C232 1.523(12) .
C201 C202 1.51(2) .
C211 C212 1.49(2) .
C221 C222 1.521(16) .
C231 C232 1.505(14) .
N301 C302 1.09(5) .
N501 C502 1.13(2) .
C301 C302 1.71(5) .
N401 C402 1.09(3) .
C401 C402 1.43(3) .
N801 C802 1.181(9) .
C801 C802 1.486(9) 2_655
C801 C802 1.486(9) .
C501 C502 1.413(19) .
